data_1552051
loop_
_publ_author_name
'Wei Liu'
'Xin Luo'
'Yang Bao'
'Yan Peng Liu'
'Guo-Hong Ning'
'Ibrahim Abdelwahab'
'Linjun Li'
'Chang Tai Nai'
'Zhi Gang Hu'
'Dan Zhao'
'Bin Liu'
'Su Ying Quek'
'Kian Ping Loh'

_publ_section_title
;
 A two-dimensional conjugated aromatic polymer via C-C coupling reaction
;
_journal_name_full 'Nature Chemistry'
_journal_page_first 563
_journal_page_last 570
_journal_paper_doi 10.1038/nchem.2696
_journal_volume 9
_journal_year 2017
_chemical_formula_sum 'C34 H14 Br4 N4'
_chemical_formula_weight 798.13
_space_group_crystal_system monoclinic
_space_group_IT_number 14
_space_group_name_Hall '-P 2yn'
_space_group_name_H-M_alt 'P 1 21/n 1'
_atom_sites_solution_hydrogens geom
_cell_angle_alpha 90
_cell_angle_beta 99.857(5)
_cell_angle_gamma 90
_cell_formula_units_Z 2
_cell_length_a 11.2408(10)
_cell_length_b 4.6467(4)
_cell_length_c 25.9293(19)
_cell_measurement_reflns_used 6517
_cell_measurement_temperature 100(2)
_cell_measurement_theta_max 68.29
_cell_measurement_theta_min 3.46
_cell_volume 1334.36(19)
_computing_cell_refinement 'Bruker SAINT'
_computing_data_collection 'Bruker APEX2'
_computing_data_reduction 'Bruker SAINT'
_computing_molecular_graphics 'Bruker SHELXTL'
_computing_publication_material 'Bruker SHELXTL'
_computing_structure_refinement 'SHELXL-2014/6 (Sheldrick, 2014)'
_computing_structure_solution 'SHELXS-97 (Sheldrick 2008)'
_diffrn_ambient_temperature 100(2)
_diffrn_measured_fraction_theta_full 0.996
_diffrn_measured_fraction_theta_max 0.983
_diffrn_measurement_device_type 'Bruker D8 Venture'
_diffrn_measurement_method '\f and \w scans'
_diffrn_radiation_type CuK\a
_diffrn_radiation_wavelength 1.54178
_diffrn_reflns_av_R_equivalents 0.0343
_diffrn_reflns_av_unetI/netI 0.0370
_diffrn_reflns_Laue_measured_fraction_full 0.996
_diffrn_reflns_Laue_measured_fraction_max 0.983
_diffrn_reflns_limit_h_max 13
_diffrn_reflns_limit_h_min -12
_diffrn_reflns_limit_k_max 5
_diffrn_reflns_limit_k_min -5
_diffrn_reflns_limit_l_max 23
_diffrn_reflns_limit_l_min -30
_diffrn_reflns_number 8157
_diffrn_reflns_point_group_measured_fraction_full 0.996
_diffrn_reflns_point_group_measured_fraction_max 0.983
_diffrn_reflns_theta_full 66.500
_diffrn_reflns_theta_max 66.580
_diffrn_reflns_theta_min 3.460
_diffrn_source 'Sealed Microfocusing Source'
_exptl_absorpt_coefficient_mu 7.638
_exptl_absorpt_correction_T_max 0.9694
_exptl_absorpt_correction_T_min 0.3137
_exptl_absorpt_correction_type integration
_exptl_absorpt_process_details 'Sadabs, (Sheldrick 2012)'
_exptl_crystal_colour red
_exptl_crystal_density_diffrn 1.986
_exptl_crystal_density_meas ?
_exptl_crystal_density_method 'Not Measured'
_exptl_crystal_description Needle
_exptl_crystal_F_000 772
_exptl_crystal_size_max 0.400
_exptl_crystal_size_mid 0.031
_exptl_crystal_size_min 0.023
_refine_diff_density_max 0.944
_refine_diff_density_min -0.631
_refine_diff_density_rms 0.179
_refine_ls_extinction_coef .
_refine_ls_extinction_method none
_refine_ls_goodness_of_fit_ref 1.162
_refine_ls_hydrogen_treatment constr
_refine_ls_matrix_type full
_refine_ls_number_parameters 191
_refine_ls_number_reflns 2373
_refine_ls_number_restraints 0
_refine_ls_restrained_S_all 1.162
_refine_ls_R_factor_all 0.0532
_refine_ls_R_factor_gt 0.0501
_refine_ls_shift/su_max 0.001
_refine_ls_shift/su_mean 0.000
_refine_ls_structure_factor_coef Fsqd
_refine_ls_weighting_details 'w=1/[\s^2^(Fo^2^)+18.9752P] where P=(Fo^2^+2Fc^2^)/3'
_refine_ls_weighting_scheme calc
_refine_ls_wR_factor_gt 0.1220
_refine_ls_wR_factor_ref 0.1253
_reflns_Friedel_coverage 0.000
_reflns_Friedel_fraction_full .
_reflns_Friedel_fraction_max .
_reflns_number_gt 2231
_reflns_number_total 2373
_reflns_threshold_expression 'I > 2\s(I)'
_cod_data_source_file nchem.2696-s2.cif
_cod_data_source_block f218
_cod_depositor_comments
;
The following automatic conversions were performed:

data item '_exptl_absorpt_correction_type' value 'Integration' was
changed to 'integration' in accordance with the built-in table
derived from the CIF Core dictionary named 'cif_core.dic' version
2.4.5 last updated on 2014-11-21.

data item '_exptl_crystal_density_meas' value 'Not Measured' was
changed to '?' -- the value is perceived as not measured.

Automatic conversion script
Id: cif_fix_values 6909 2019-04-08 15:41:33Z antanas 
;
_cod_original_sg_symbol_H-M 'P 21/n'
_cod_database_code 1552051
_shelx_space_group_comment
; 
The symmetry employed for this shelxl refinement is uniquely defined 
by the following loop, which should always be used as a source of 
symmetry information in preference to the above space-group names. 
They are only intended as comments. 
;
_shelx_estimated_absorpt_t_min 0.150
_shelx_estimated_absorpt_t_max 0.844
_shelxl_version_number 2014/6

loop_
_space_group_symop_operation_xyz
'x, y, z'
'-x+1/2, y+1/2, -z+1/2'
'-x, -y, -z'
'x-1/2, -y-1/2, z-1/2'

loop_
_atom_site_label
_atom_site_type_symbol
_atom_site_fract_x
_atom_site_fract_y
_atom_site_fract_z
_atom_site_U_iso_or_equiv
_atom_site_adp_type
_atom_site_occupancy
_atom_site_site_symmetry_order
_atom_site_calc_flag
_atom_site_refinement_flags_posn
_atom_site_refinement_flags_adp
_atom_site_refinement_flags_occupancy
_atom_site_disorder_assembly
_atom_site_disorder_group
Br1 Br 0.32163(6) 0.59290(18) 0.42270(3) 0.0240(2) Uani 1 1 d . . . . .
Br2 Br 1.14503(6) 1.08897(19) 0.27562(3) 0.0257(2) Uani 1 1 d . . . . .
N1 N 0.7866(5) 0.2772(11) 0.45976(19) 0.0112(10) Uani 1 1 d . . . . .
N2 N 1.0038(4) 0.4144(11) 0.42315(18) 0.0094(10) Uani 1 1 d . . . . .
C1 C 0.6801(5) 0.6264(13) 0.4020(2) 0.0095(12) Uani 1 1 d . . . . .
C2 C 0.5711(6) 0.5588(14) 0.4205(2) 0.0133(13) Uani 1 1 d . . . . .
H2B H 0.5710 0.4180 0.4470 0.016 Uiso 1 1 calc R U . . .
C3 C 0.4679(6) 0.6958(15) 0.4000(2) 0.0167(14) Uani 1 1 d . . . . .
C4 C 0.4650(6) 0.9098(15) 0.3621(2) 0.0150(13) Uani 1 1 d . . . . .
H4A H 0.3918 1.0077 0.3490 0.018 Uiso 1 1 calc R U . . .
C5 C 0.5692(6) 0.9765(14) 0.3440(2) 0.0138(13) Uani 1 1 d . . . . .
H5A H 0.5672 1.1206 0.3179 0.017 Uiso 1 1 calc R U . . .
C6 C 0.6792(5) 0.8379(14) 0.3630(2) 0.0108(12) Uani 1 1 d . . . . .
C7 C 0.7917(6) 0.9033(13) 0.3433(2) 0.0107(12) Uani 1 1 d . . . . .
C8 C 0.7951(5) 1.1115(14) 0.3040(2) 0.0117(12) Uani 1 1 d . . . . .
H8A H 0.7240 1.2169 0.2908 0.014 Uiso 1 1 calc R U . . .
C9 C 0.8998(6) 1.1660(14) 0.2841(2) 0.0130(13) Uani 1 1 d . . . . .
H9A H 0.9004 1.3054 0.2574 0.016 Uiso 1 1 calc R U . . .
C10 C 1.0033(6) 1.0141(15) 0.3039(2) 0.0153(13) Uani 1 1 d . . . . .
C11 C 1.0045(5) 0.8138(14) 0.3428(2) 0.0120(12) Uani 1 1 d . . . . .
H11A H 1.0769 0.7130 0.3560 0.014 Uiso 1 1 calc R U . . .
C12 C 0.8991(5) 0.7576(13) 0.3630(2) 0.0092(12) Uani 1 1 d . . . . .
C13 C 0.9018(5) 0.5419(13) 0.4044(2) 0.0101(12) Uani 1 1 d . . . . .
C14 C 0.7906(5) 0.4739(13) 0.4235(2) 0.0089(12) Uani 1 1 d . . . . .
C15 C 0.8918(5) 0.1406(13) 0.4793(2) 0.0106(12) Uani 1 1 d . . . . .
C16 C 1.0019(6) 0.2114(13) 0.4611(2) 0.0098(12) Uani 1 1 d . . . . .
C17 C 0.8914(6) -0.0713(14) 0.5179(2) 0.0113(12) Uani 1 1 d . . . . .
H17 H 0.8184 -0.1188 0.5298 0.014 Uiso 1 1 calc R U . . .

loop_
_atom_site_aniso_label
_atom_site_aniso_U_11
_atom_site_aniso_U_22
_atom_site_aniso_U_33
_atom_site_aniso_U_23
_atom_site_aniso_U_13
_atom_site_aniso_U_12
Br1 0.0147(4) 0.0299(4) 0.0305(4) 0.0107(3) 0.0122(3) 0.0052(3)
Br2 0.0166(4) 0.0348(5) 0.0282(4) 0.0167(3) 0.0106(3) 0.0030(3)
N1 0.012(2) 0.010(3) 0.012(2) -0.002(2) 0.0031(19) -0.001(2)
N2 0.013(2) 0.006(2) 0.010(2) -0.002(2) 0.0028(19) -0.002(2)
C1 0.007(3) 0.010(3) 0.012(3) -0.002(2) 0.004(2) 0.001(2)
C2 0.021(3) 0.008(3) 0.010(3) 0.000(2) 0.002(2) -0.006(3)
C3 0.014(3) 0.019(3) 0.020(3) -0.002(3) 0.010(3) -0.003(3)
C4 0.015(3) 0.015(3) 0.014(3) -0.001(3) 0.003(2) 0.007(3)
C5 0.016(3) 0.013(3) 0.014(3) 0.003(3) 0.004(2) 0.002(3)
C6 0.011(3) 0.011(3) 0.010(3) -0.002(2) 0.002(2) -0.004(2)
C7 0.015(3) 0.007(3) 0.011(3) -0.003(2) 0.003(2) -0.003(3)
C8 0.011(3) 0.010(3) 0.013(3) 0.000(3) 0.000(2) 0.003(3)
C9 0.020(3) 0.009(3) 0.010(3) 0.003(2) 0.002(2) -0.002(3)
C10 0.014(3) 0.019(3) 0.014(3) -0.004(3) 0.005(2) -0.003(3)
C11 0.008(3) 0.012(3) 0.017(3) -0.001(3) 0.002(2) 0.000(2)
C12 0.010(3) 0.007(3) 0.010(3) -0.004(2) 0.000(2) -0.003(2)
C13 0.011(3) 0.008(3) 0.012(3) -0.006(2) 0.005(2) -0.001(2)
C14 0.013(3) 0.004(3) 0.009(3) -0.001(2) -0.001(2) -0.002(2)
C15 0.011(3) 0.008(3) 0.013(3) -0.005(2) 0.003(2) 0.000(2)
C16 0.015(3) 0.006(3) 0.009(3) -0.004(2) 0.003(2) 0.000(2)
C17 0.013(3) 0.009(3) 0.012(3) -0.003(2) 0.006(2) -0.005(3)

loop_
_atom_type_symbol
_atom_type_description
_atom_type_scat_dispersion_real
_atom_type_scat_dispersion_imag
_atom_type_scat_source
C C 0.0181 0.0091 'International Tables Vol C Tables 4.2.6.8 and 6.1.1.4'
H H 0.0000 0.0000 'International Tables Vol C Tables 4.2.6.8 and 6.1.1.4'
N N 0.0311 0.0180 'International Tables Vol C Tables 4.2.6.8 and 6.1.1.4'
Br Br -0.6763 1.2805 'International Tables Vol C Tables 4.2.6.8 and 6.1.1.4'

loop_
_geom_angle_atom_site_label_1
_geom_angle_atom_site_label_2
_geom_angle_atom_site_label_3
_geom_angle
_geom_angle_site_symmetry_1
_geom_angle_site_symmetry_3
C14 N1 C15 117.2(5) . .
C13 N2 C16 117.3(5) . .
C6 C1 C2 119.6(5) . .
C6 C1 C14 121.0(5) . .
C2 C1 C14 119.4(5) . .
C3 C2 C1 119.7(6) . .
C3 C2 H2B 120.2 . .
C1 C2 H2B 120.2 . .
C2 C3 C4 121.9(6) . .
C2 C3 Br1 119.4(5) . .
C4 C3 Br1 118.7(5) . .
C5 C4 C3 118.9(6) . .
C5 C4 H4A 120.5 . .
C3 C4 H4A 120.5 . .
C4 C5 C6 122.0(6) . .
C4 C5 H5A 119.0 . .
C6 C5 H5A 119.0 . .
C5 C6 C1 118.0(5) . .
C5 C6 C7 122.6(6) . .
C1 C6 C7 119.5(5) . .
C12 C7 C8 117.8(5) . .
C12 C7 C6 120.6(5) . .
C8 C7 C6 121.6(6) . .
C9 C8 C7 121.6(6) . .
C9 C8 H8A 119.2 . .
C7 C8 H8A 119.2 . .
C10 C9 C8 118.9(6) . .
C10 C9 H9A 120.5 . .
C8 C9 H9A 120.5 . .
C11 C10 C9 121.4(6) . .
C11 C10 Br2 120.4(5) . .
C9 C10 Br2 118.2(5) . .
C10 C11 C12 120.0(6) . .
C10 C11 H11A 120.0 . .
C12 C11 H11A 120.0 . .
C11 C12 C7 120.3(6) . .
C11 C12 C13 119.3(5) . .
C7 C12 C13 120.4(5) . .
N2 C13 C14 121.6(5) . .
N2 C13 C12 119.2(5) . .
C14 C13 C12 119.2(5) . .
N1 C14 C1 118.7(5) . .
N1 C14 C13 121.9(5) . .
C1 C14 C13 119.3(5) . .
N1 C15 C17 119.0(5) . .
N1 C15 C16 120.9(6) . .
C17 C15 C16 120.1(6) . .
N2 C16 C17 119.1(5) . 3_756
N2 C16 C15 121.0(5) . .
C17 C16 C15 119.9(6) 3_756 .
C16 C17 C15 119.9(6) 3_756 .
C16 C17 H17 120.0 3_756 .
C15 C17 H17 120.0 . .

loop_
_geom_bond_atom_site_label_1
_geom_bond_atom_site_label_2
_geom_bond_distance
_geom_bond_site_symmetry_2
Br1 C3 1.899(6) .
Br2 C10 1.897(6) .
N1 C14 1.317(8) .
N1 C15 1.361(8) .
N2 C13 1.309(8) .
N2 C16 1.367(8) .
C1 C6 1.409(9) .
C1 C2 1.425(8) .
C1 C14 1.455(8) .
C2 C3 1.349(10) .
C2 H2B 0.9500 .
C3 C4 1.395(9) .
C4 C5 1.370(9) .
C4 H4A 0.9500 .
C5 C6 1.406(9) .
C5 H5A 0.9500 .
C6 C7 1.475(8) .
C7 C12 1.403(9) .
C7 C8 1.410(9) .
C8 C9 1.386(9) .
C8 H8A 0.9500 .
C9 C10 1.382(9) .
C9 H9A 0.9500 .
C10 C11 1.370(9) .
C11 C12 1.400(8) .
C11 H11A 0.9500 .
C12 C13 1.465(8) .
C13 C14 1.456(8) .
C15 C17 1.405(9) .
C15 C16 1.436(8) .
C16 C17 1.390(9) 3_756
C17 C16 1.390(9) 3_756
C17 H17 0.9500 .

loop_
_geom_torsion_atom_site_label_1
_geom_torsion_atom_site_label_2
_geom_torsion_atom_site_label_3
_geom_torsion_atom_site_label_4
_geom_torsion
_geom_torsion_site_symmetry_1
_geom_torsion_site_symmetry_2
_geom_torsion_site_symmetry_3
_geom_torsion_site_symmetry_4
C6 C1 C2 C3 0.7(9) . . . .
C14 C1 C2 C3 -178.8(6) . . . .
C1 C2 C3 C4 -1.9(10) . . . .
C1 C2 C3 Br1 177.3(5) . . . .
C2 C3 C4 C5 1.9(10) . . . .
Br1 C3 C4 C5 -177.3(5) . . . .
C3 C4 C5 C6 -0.7(10) . . . .
C4 C5 C6 C1 -0.4(9) . . . .
C4 C5 C6 C7 178.8(6) . . . .
C2 C1 C6 C5 0.4(9) . . . .
C14 C1 C6 C5 180.0(6) . . . .
C2 C1 C6 C7 -178.8(5) . . . .
C14 C1 C6 C7 0.7(9) . . . .
C5 C6 C7 C12 -179.4(6) . . . .
C1 C6 C7 C12 -0.2(9) . . . .
C5 C6 C7 C8 0.3(9) . . . .
C1 C6 C7 C8 179.5(6) . . . .
C12 C7 C8 C9 1.9(9) . . . .
C6 C7 C8 C9 -177.8(6) . . . .
C7 C8 C9 C10 -0.7(9) . . . .
C8 C9 C10 C11 -0.5(10) . . . .
C8 C9 C10 Br2 179.3(5) . . . .
C9 C10 C11 C12 0.5(10) . . . .
Br2 C10 C11 C12 -179.3(5) . . . .
C10 C11 C12 C7 0.7(9) . . . .
C10 C11 C12 C13 179.7(6) . . . .
C8 C7 C12 C11 -1.9(9) . . . .
C6 C7 C12 C11 177.8(6) . . . .
C8 C7 C12 C13 179.1(5) . . . .
C6 C7 C12 C13 -1.2(9) . . . .
C16 N2 C13 C14 0.8(8) . . . .
C16 N2 C13 C12 -179.0(5) . . . .
C11 C12 C13 N2 2.8(9) . . . .
C7 C12 C13 N2 -178.2(5) . . . .
C11 C12 C13 C14 -177.0(5) . . . .
C7 C12 C13 C14 2.0(8) . . . .
C15 N1 C14 C1 -179.5(5) . . . .
C15 N1 C14 C13 0.7(8) . . . .
C6 C1 C14 N1 -179.7(6) . . . .
C2 C1 C14 N1 -0.2(8) . . . .
C6 C1 C14 C13 0.1(9) . . . .
C2 C1 C14 C13 179.6(5) . . . .
N2 C13 C14 N1 -1.4(9) . . . .
C12 C13 C14 N1 178.4(5) . . . .
N2 C13 C14 C1 178.8(5) . . . .
C12 C13 C14 C1 -1.5(8) . . . .
C14 N1 C15 C17 -179.8(5) . . . .
C14 N1 C15 C16 0.5(8) . . . .
C13 N2 C16 C17 -180.0(5) . . . 3_756
C13 N2 C16 C15 0.4(8) . . . .
N1 C15 C16 N2 -1.1(9) . . . .
C17 C15 C16 N2 179.2(5) . . . .
N1 C15 C16 C17 179.3(5) . . . 3_756
C17 C15 C16 C17 -0.4(10) . . . 3_756
N1 C15 C17 C16 -179.3(5) . . . 3_756
C16 C15 C17 C16 0.4(10) . . . 3_756
